data_4130587
loop_
_publ_author_name
'Ni, Chunjie'
'Tong, Xiaofeng'

_publ_section_title
;
 Amine-Catalyzed Asymmetric (3 + 3) Annulations of \b'-Acetoxy Allenoates:
 Enantioselective Synthesis of 4H-Pyrans.
;
_journal_issue 25
_journal_name_full 'Journal of the American Chemical Society'
_journal_page_first 7872
_journal_page_last 7875
_journal_paper_doi 10.1021/jacs.6b04935
_journal_volume 138
_journal_year 2016
_chemical_absolute_configuration rmad
_chemical_formula_moiety 'C22 H19 Br N2 O3'
_chemical_formula_sum 'C22 H19 Br N2 O3'
_chemical_formula_weight 439.30
_space_group_crystal_system monoclinic
_space_group_IT_number 5
_space_group_name_Hall 'C 2y'
_space_group_name_H-M_alt 'C 1 2 1'
_atom_sites_solution_hydrogens geom
_atom_sites_solution_primary direct
_audit_creation_date 2015-11-10
_audit_creation_method
;
Olex2 1.2
(compiled 2014.07.22 svn.r2960 for OlexSys, GUI svn.r4862)
;
_cell_angle_alpha 90
_cell_angle_beta 104.347(5)
_cell_angle_gamma 90
_cell_formula_units_Z 16
_cell_length_a 14.7436(11)
_cell_length_b 20.1400(12)
_cell_length_c 27.3915(19)
_cell_measurement_reflns_used 5132
_cell_measurement_temperature 296(2)
_cell_measurement_theta_max 64.480
_cell_measurement_theta_min 3.794
_cell_volume 7879.9(9)
_computing_cell_refinement 'SAINT v7.68A (Bruker, 2009)'
_computing_data_reduction 'SAINT v7.68A (Bruker, 2009)'
_computing_molecular_graphics 'Olex2 (Dolomanov et al., 2009)'
_computing_publication_material 'Olex2 (Dolomanov et al., 2009)'
_computing_structure_refinement 'XL (Sheldrick, 2008)'
_computing_structure_solution 'ShelXS (Sheldrick, 2008)'
_diffrn_ambient_temperature 296.15
_diffrn_measured_fraction_theta_full 0.981
_diffrn_measured_fraction_theta_max 0.953
_diffrn_measurement_device_type 'Bruker APEX-II CCD'
_diffrn_measurement_method '\f and \w scans'
_diffrn_radiation_monochromator graphite
_diffrn_radiation_type CuK\a
_diffrn_radiation_wavelength 1.54178
_diffrn_reflns_av_R_equivalents 0.0875
_diffrn_reflns_av_unetI/netI 0.1192
_diffrn_reflns_Laue_measured_fraction_full 0.981
_diffrn_reflns_Laue_measured_fraction_max 0.953
_diffrn_reflns_limit_h_max 16
_diffrn_reflns_limit_h_min -17
_diffrn_reflns_limit_k_max 24
_diffrn_reflns_limit_k_min -23
_diffrn_reflns_limit_l_max 27
_diffrn_reflns_limit_l_min -31
_diffrn_reflns_number 33240
_diffrn_reflns_point_group_measured_fraction_full 0.919
_diffrn_reflns_point_group_measured_fraction_max 0.886
_diffrn_reflns_theta_full 67.679
_diffrn_reflns_theta_max 69.783
_diffrn_reflns_theta_min 3.794
_diffrn_standards_number 0
_exptl_absorpt_coefficient_mu 3.056
_exptl_absorpt_correction_T_max 0.7532
_exptl_absorpt_correction_T_min 0.4355
_exptl_absorpt_correction_type multi-scan
_exptl_absorpt_process_details
;
SADABS-2008/1 (Bruker,2008) was used for absorption correction.
wR2(int) was 0.1473 before and 0.0885 after correction.
The Ratio of minimum to maximum transmission is 0.5782.
The \l/2 correction factor is 0.0015.
;
_exptl_crystal_colour colourless
_exptl_crystal_density_diffrn 1.481
_exptl_crystal_description block
_exptl_crystal_F_000 3584
_exptl_crystal_size_max 0.15
_exptl_crystal_size_mid 0.12
_exptl_crystal_size_min 0.08
_refine_diff_density_max 0.867
_refine_diff_density_min -0.919
_refine_diff_density_rms 0.109
_refine_ls_abs_structure_details
;
 Flack x determined using 3956 quotients [(I+)-(I-)]/[(I+)+(I-)]
 (Parsons, Flack and Wagner, Acta Cryst. B69 (2013) 249-259).
;
_refine_ls_abs_structure_Flack 0.037(14)
_refine_ls_extinction_method none
_refine_ls_goodness_of_fit_ref 1.048
_refine_ls_hydrogen_treatment constr
_refine_ls_matrix_type full
_refine_ls_number_parameters 1021
_refine_ls_number_reflns 13217
_refine_ls_number_restraints 1
_refine_ls_restrained_S_all 1.048
_refine_ls_R_factor_all 0.0872
_refine_ls_R_factor_gt 0.0686
_refine_ls_shift/su_max 0.001
_refine_ls_shift/su_mean 0.000
_refine_ls_structure_factor_coef Fsqd
_refine_ls_weighting_details 'w=1/[\s^2^(Fo^2^)+(0.0915P)^2^+1.8084P] where P=(Fo^2^+2Fc^2^)/3'
_refine_ls_weighting_scheme calc
_refine_ls_wR_factor_gt 0.1658
_refine_ls_wR_factor_ref 0.1809
_reflns_Friedel_coverage 0.805
_reflns_Friedel_fraction_full 0.852
_reflns_Friedel_fraction_max 0.815
_reflns_number_gt 10416
_reflns_number_total 13217
_reflns_threshold_expression 'I > 2\s(I)'
_cod_data_source_file ja6b04935_si_003.cif
_cod_data_source_block dm15832
_cod_database_code 4130587
_shelxl_version_number 2014-3
_shelx_space_group_comment
;
The symmetry employed for this shelxl refinement is uniquely defined
by the following loop, which should always be used as a source of
symmetry information in preference to the above space-group names.
They are only intended as comments.
;
_shelx_estimated_absorpt_t_max 0.792
_shelx_estimated_absorpt_t_min 0.657
_olex2_refinement_description
;
1. Fixed Uiso
 At 1.2 times of:
  All C(H) groups
 At 1.5 times of:
  All C(H,H,H) groups
2.a Ternary CH refined with riding coordinates:
 C4(H4), C4B(H4B), C4A(H4A), C4C(H4C)
2.b Aromatic/amide H refined with riding coordinates:
 C10(H10), C11(H11), C13(H13), C14(H14), C16(H16), C17(H17), C18(H18),
 C19(H19), C20(H20), C10B(H10B), C11B(H11B), C13B(H13B), C14B(H14B), C16B(H16B),
  C17B(H17B), C18B(H18B), C19B(H19B), C20B(H20B), C10A(H10A), C11A(H11A),
 C13A(H13A), C14A(H14A), C16A(H16A), C17A(H17A), C18A(H18A), C19A(H19A),
 C20A(H20A), C10C(H10C), C11C(H11C), C13C(H13C), C14C(H14C), C16C(H16C),
 C17C(H17C), C18C(H18C), C19C(H19C), C20C(H20C)
2.c Idealised Me refined as rotating group:
 C1(H1A,H1B,H1C), C8(H8A,H8B,H8C), C22(H22A,H22B,H22C), C1B(H1BA,H1BB,H1BC),
 C8B(H8BA,H8BB,H8BC), C22B(H22D,H22E,H22F), C1A(H1AA,H1AB,H1AC), C8A(H8AA,H8AB,
 H8AC), C22A(H22G,H22H,H22I), C1C(H1CA,H1CB,H1CC), C8C(H8CA,H8CB,H8CC),
 C22C(H22J,H22K,H22L)
;
_olex2_submission_special_instructions 'No special instructions were received'

loop_
_space_group_symop_operation_xyz
'x, y, z'
'-x, y, -z'
'x+1/2, y+1/2, z'
'-x+1/2, y+1/2, -z'

loop_
_atom_site_label
_atom_site_type_symbol
_atom_site_fract_x
_atom_site_fract_y
_atom_site_fract_z
_atom_site_U_iso_or_equiv
_atom_site_adp_type
_atom_site_occupancy
_atom_site_site_symmetry_order
_atom_site_calc_flag
_atom_site_refinement_flags_posn
Br1 Br 1.04064(9) 0.48310(5) 1.19712(5) 0.0687(3) Uani 1 1 d .
O1 O 0.8790(4) 0.7142(3) 1.0009(2) 0.0442(13) Uani 1 1 d .
O2 O 0.7878(9) 0.8984(4) 0.9287(3) 0.101(3) Uani 1 1 d .
O3 O 0.7365(5) 0.8415(3) 0.8581(3) 0.0623(18) Uani 1 1 d .
N1 N 0.8328(5) 0.5524(3) 0.9502(3) 0.0437(15) Uani 1 1 d .
N2 N 0.8691(5) 0.5965(3) 0.9897(3) 0.0427(16) Uani 1 1 d .
C1 C 0.8728(8) 0.8275(4) 1.0172(4) 0.058(2) Uani 1 1 d .
H1A H 0.8762 0.8082 1.0497 0.087 Uiso 1 1 calc GR
H1B H 0.8256 0.8614 1.0105 0.087 Uiso 1 1 calc GR
H1C H 0.9323 0.8466 1.0168 0.087 Uiso 1 1 calc GR
C2 C 0.8483(6) 0.7747(4) 0.9775(3) 0.0429(18) Uani 1 1 d .
C3 C 0.8062(6) 0.7792(4) 0.9286(3) 0.0444(19) Uani 1 1 d .
C4 C 0.7904(5) 0.7214(4) 0.8913(3) 0.0376(16) Uani 1 1 d .
H4 H 0.7243 0.7211 0.8728 0.045 Uiso 1 1 calc R
C5 C 0.8108(5) 0.6583(4) 0.9218(3) 0.0374(17) Uani 1 1 d .
C6 C 0.8543(5) 0.6600(4) 0.9710(3) 0.0386(17) Uani 1 1 d .
C7 C 0.8000(6) 0.5897(4) 0.9105(3) 0.0423(18) Uani 1 1 d .
C8 C 0.7566(7) 0.5582(4) 0.8611(3) 0.052(2) Uani 1 1 d .
H8A H 0.7952 0.5661 0.8381 0.078 Uiso 1 1 calc GR
H8B H 0.6957 0.5770 0.8475 0.078 Uiso 1 1 calc GR
H8C H 0.7508 0.5113 0.8656 0.078 Uiso 1 1 calc GR
C9 C 0.9103(5) 0.5710(4) 1.0379(3) 0.0371(17) Uani 1 1 d .
C10 C 0.9077(7) 0.5030(4) 1.0455(4) 0.056(2) Uani 1 1 d .
H10 H 0.8785 0.4754 1.0191 0.067 Uiso 1 1 calc R
C11 C 0.9483(7) 0.4760(4) 1.0923(4) 0.057(2) Uani 1 1 d .
H11 H 0.9486 0.4303 1.0971 0.069 Uiso 1 1 calc R
C12 C 0.9888(6) 0.5181(4) 1.1322(4) 0.048(2) Uani 1 1 d .
C13 C 0.9916(6) 0.5854(4) 1.1247(4) 0.048(2) Uani 1 1 d .
H13 H 1.0208 0.6131 1.1510 0.058 Uiso 1 1 calc R
C14 C 0.9509(6) 0.6117(4) 1.0777(3) 0.0452(19) Uani 1 1 d .
H14 H 0.9510 0.6574 1.0729 0.054 Uiso 1 1 calc R
C15 C 0.8511(6) 0.7270(3) 0.8531(3) 0.0427(18) Uani 1 1 d .
C16 C 0.9394(6) 0.7541(4) 0.8668(3) 0.0441(18) Uani 1 1 d .
H16 H 0.9617 0.7709 0.8992 0.053 Uiso 1 1 calc R
C17 C 0.9957(8) 0.7565(5) 0.8331(5) 0.065(3) Uani 1 1 d .
H17 H 1.0549 0.7756 0.8427 0.078 Uiso 1 1 calc R
C18 C 0.9638(10) 0.7306(5) 0.7849(5) 0.072(3) Uani 1 1 d .
H18 H 1.0016 0.7312 0.7623 0.087 Uiso 1 1 calc R
C19 C 0.8758(9) 0.7041(6) 0.7713(4) 0.071(3) Uani 1 1 d .
H19 H 0.8533 0.6873 0.7389 0.086 Uiso 1 1 calc R
C20 C 0.8192(7) 0.7020(4) 0.8051(4) 0.057(2) Uani 1 1 d .
H20 H 0.7596 0.6836 0.7953 0.068 Uiso 1 1 calc R
C21 C 0.7787(7) 0.8457(4) 0.9067(4) 0.054(2) Uani 1 1 d .
C22 C 0.7161(10) 0.9033(5) 0.8314(5) 0.078(3) Uani 1 1 d .
H22A H 0.6841 0.8948 0.7970 0.117 Uiso 1 1 calc GR
H22B H 0.7735 0.9265 0.8325 0.117 Uiso 1 1 calc GR
H22C H 0.6771 0.9301 0.8470 0.117 Uiso 1 1 calc GR
Br1B Br 0.76462(9) 0.23737(5) 0.66548(4) 0.0662(3) Uani 1 1 d .
O1B O 0.6018(4) 0.0008(2) 0.4742(2) 0.0468(14) Uani 1 1 d .
O2B O 0.5239(9) -0.1858(4) 0.4013(3) 0.105(4) Uani 1 1 d .
O3B O 0.4964(6) -0.1308(4) 0.3290(3) 0.0674(19) Uani 1 1 d .
N1B N 0.5591(5) 0.1602(3) 0.4198(3) 0.0470(17) Uani 1 1 d .
N2B N 0.5921(5) 0.1179(3) 0.4601(3) 0.0410(15) Uani 1 1 d .
C1B C 0.6290(7) -0.1134(4) 0.4860(4) 0.050(2) Uani 1 1 d .
H1BA H 0.5838 -0.1303 0.5027 0.076 Uiso 1 1 calc GR
H1BB H 0.6811 -0.0950 0.5105 0.076 Uiso 1 1 calc GR
H1BC H 0.6505 -0.1487 0.4682 0.076 Uiso 1 1 calc GR
C2B C 0.5846(6) -0.0602(4) 0.4493(3) 0.0398(17) Uani 1 1 d .
C3B C 0.5375(6) -0.0664(4) 0.4016(3) 0.0405(17) Uani 1 1 d .
C4B C 0.4959(5) -0.0093(4) 0.3662(3) 0.0391(16) Uani 1 1 d .
H4B H 0.5210 -0.0112 0.3363 0.047 Uiso 1 1 calc R
C5B C 0.5283(5) 0.0539(4) 0.3942(3) 0.0364(16) Uani 1 1 d .
C6B C 0.5730(5) 0.0547(3) 0.4438(3) 0.0377(17) Uani 1 1 d .
C7B C 0.5215(6) 0.1224(4) 0.3812(3) 0.0400(17) Uani 1 1 d .
C8B C 0.4810(8) 0.1518(5) 0.3310(4) 0.061(3) Uani 1 1 d .
H8BA H 0.4922 0.1988 0.3323 0.092 Uiso 1 1 calc GR
H8BB H 0.4148 0.1436 0.3214 0.092 Uiso 1 1 calc GR
H8BC H 0.5098 0.1321 0.3067 0.092 Uiso 1 1 calc GR
C9B C 0.6333(6) 0.1450(4) 0.5076(3) 0.0414(18) Uani 1 1 d .
C10B C 0.6824(6) 0.1053(4) 0.5472(3) 0.051(2) Uani 1 1 d .
H10B H 0.6888 0.0600 0.5421 0.061 Uiso 1 1 calc R
C11B C 0.7214(8) 0.1328(4) 0.5935(4) 0.059(2) Uani 1 1 d .
H11B H 0.7553 0.1066 0.6197 0.071 Uiso 1 1 calc R
C12B C 0.7098(6) 0.2005(4) 0.6010(4) 0.0458(19) Uani 1 1 d .
C13B C 0.6609(7) 0.2390(5) 0.5629(4) 0.057(2) Uani 1 1 d .
H13B H 0.6529 0.2840 0.5683 0.068 Uiso 1 1 calc R
C14B C 0.6236(7) 0.2121(4) 0.5167(4) 0.056(2) Uani 1 1 d .
H14B H 0.5910 0.2391 0.4907 0.067 Uiso 1 1 calc R
C15B C 0.3897(5) -0.0139(4) 0.3497(3) 0.0362(15) Uani 1 1 d .
C16B C 0.3413(6) -0.0005(5) 0.3008(4) 0.052(2) Uani 1 1 d .
H16B H 0.3740 0.0110 0.2770 0.062 Uiso 1 1 calc R
C17B C 0.2442(7) -0.0039(5) 0.2868(4) 0.063(2) Uani 1 1 d .
H17B H 0.2122 0.0055 0.2538 0.076 Uiso 1 1 calc R
C18B C 0.1943(7) -0.0215(5) 0.3218(4) 0.058(2) Uani 1 1 d .
H18B H 0.1292 -0.0234 0.3126 0.069 Uiso 1 1 calc R
C19B C 0.2425(6) -0.0359(5) 0.3699(4) 0.051(2) Uani 1 1 d .
H19B H 0.2098 -0.0483 0.3935 0.061 Uiso 1 1 calc R
C20B C 0.3387(6) -0.0323(4) 0.3842(3) 0.0441(18) Uani 1 1 d .
H20B H 0.3700 -0.0423 0.4172 0.053 Uiso 1 1 calc R
C21B C 0.5201(7) -0.1342(4) 0.3796(4) 0.055(2) Uani 1 1 d .
C22B C 0.4739(12) -0.1941(7) 0.3032(5) 0.098(5) Uani 1 1 d .
H22D H 0.4202 -0.1888 0.2753 0.147 Uiso 1 1 calc GR
H22E H 0.4605 -0.2264 0.3262 0.147 Uiso 1 1 calc GR
H22F H 0.5262 -0.2088 0.2910 0.147 Uiso 1 1 calc GR
Br1A Br 0.45097(8) 0.35412(5) 0.31569(4) 0.0646(3) Uani 1 1 d .
O1A O 0.6225(4) 0.5897(3) 0.5052(2) 0.0473(14) Uani 1 1 d .
O2A O 0.7253(7) 0.7756(4) 0.5677(3) 0.089(3) Uani 1 1 d .
O3A O 0.7547(5) 0.7296(3) 0.6428(3) 0.0668(19) Uani 1 1 d .
N1A N 0.6817(5) 0.4314(3) 0.5584(3) 0.0465(16) Uani 1 1 d .
N2A N 0.6409(5) 0.4735(3) 0.5187(3) 0.0405(15) Uani 1 1 d .
C1A C 0.6229(7) 0.7030(4) 0.4861(4) 0.056(2) Uani 1 1 d .
H1AA H 0.5898 0.6818 0.4555 0.084 Uiso 1 1 calc GR
H1AB H 0.6774 0.7250 0.4807 0.084 Uiso 1 1 calc GR
H1AC H 0.5828 0.7350 0.4962 0.084 Uiso 1 1 calc GR
C2A C 0.6525(6) 0.6514(4) 0.5270(4) 0.0427(19) Uani 1 1 d .
C3A C 0.6955(6) 0.6593(4) 0.5746(3) 0.0423(18) Uani 1 1 d .
C4A C 0.7148(5) 0.6031(4) 0.6138(3) 0.0395(17) Uani 1 1 d .
H4A H 0.7802 0.6055 0.6332 0.047 Uiso 1 1 calc R
C5A C 0.6995(5) 0.5388(4) 0.5848(3) 0.0396(17) Uani 1 1 d .
C6A C 0.6526(5) 0.5374(4) 0.5358(3) 0.0386(17) Uani 1 1 d .
C7A C 0.7165(6) 0.4706(4) 0.5978(3) 0.0425(18) Uani 1 1 d .
C8A C 0.7629(7) 0.4414(5) 0.6470(4) 0.054(2) Uani 1 1 d .
H8AA H 0.7214 0.4103 0.6568 0.082 Uiso 1 1 calc GR
H8AB H 0.7786 0.4759 0.6718 0.082 Uiso 1 1 calc GR
H8AC H 0.8189 0.4189 0.6444 0.082 Uiso 1 1 calc GR
C9A C 0.5958(5) 0.4468(4) 0.4713(3) 0.0359(16) Uani 1 1 d .
C10A C 0.5465(6) 0.4869(4) 0.4322(3) 0.0454(18) Uani 1 1 d .
H10A H 0.5428 0.5324 0.4371 0.054 Uiso 1 1 calc R
C11A C 0.5030(6) 0.4592(4) 0.3864(4) 0.0480(19) Uani 1 1 d .
H11A H 0.4697 0.4858 0.3602 0.058 Uiso 1 1 calc R
C12A C 0.5095(6) 0.3912(4) 0.3796(3) 0.0401(18) Uani 1 1 d .
C13A C 0.5580(7) 0.3512(5) 0.4183(3) 0.054(2) Uani 1 1 d .
H13A H 0.5602 0.3055 0.4139 0.065 Uiso 1 1 calc R
C14A C 0.6027(7) 0.3796(4) 0.4634(4) 0.052(2) Uani 1 1 d .
H14A H 0.6382 0.3532 0.4889 0.062 Uiso 1 1 calc R
C15A C 0.6507(6) 0.6054(4) 0.6504(3) 0.0434(18) Uani 1 1 d .
C16A C 0.6805(8) 0.5783(5) 0.6978(4) 0.062(2) Uani 1 1 d .
H16A H 0.7414 0.5627 0.7095 0.074 Uiso 1 1 calc R
C17A C 0.6146(13) 0.5747(8) 0.7285(5) 0.096(5) Uani 1 1 d .
H17A H 0.6321 0.5548 0.7601 0.115 Uiso 1 1 calc R
C18A C 0.5290(10) 0.5995(8) 0.7124(6) 0.087(4) Uani 1 1 d .
H18A H 0.4881 0.5975 0.7333 0.105 Uiso 1 1 calc R
C19A C 0.5005(10) 0.6267(6) 0.6676(6) 0.077(4) Uani 1 1 d .
H19A H 0.4402 0.6439 0.6571 0.092 Uiso 1 1 calc R
C20A C 0.5606(6) 0.6296(4) 0.6364(4) 0.057(2) Uani 1 1 d .
H20A H 0.5395 0.6486 0.6046 0.068 Uiso 1 1 calc R
C21A C 0.7236(6) 0.7275(4) 0.5936(4) 0.052(2) Uani 1 1 d .
C22A C 0.7747(11) 0.7961(5) 0.6640(5) 0.088(4) Uani 1 1 d .
H22G H 0.8239 0.8158 0.6516 0.132 Uiso 1 1 calc GR
H22H H 0.7940 0.7932 0.7001 0.132 Uiso 1 1 calc GR
H22I H 0.7194 0.8230 0.6543 0.132 Uiso 1 1 calc GR
Br1C Br 1.25450(9) 0.35649(7) 1.17257(5) 0.0798(4) Uani 1 1 d .
O1C O 1.1004(4) 0.1276(3) 0.9760(2) 0.0457(13) Uani 1 1 d .
O2C O 1.0388(9) -0.0575(4) 0.8992(3) 0.110(4) Uani 1 1 d .
O3C O 1.0097(5) -0.0016(3) 0.8282(3) 0.0621(17) Uani 1 1 d .
N1C N 1.0664(5) 0.2883(3) 0.9230(3) 0.0511(18) Uani 1 1 d .
N2C N 1.0946(5) 0.2446(3) 0.9634(3) 0.0426(15) Uani 1 1 d .
C1C C 1.1308(7) 0.0141(4) 0.9868(3) 0.053(2) Uani 1 1 d .
H1CA H 1.1799 0.0331 1.0128 0.080 Uiso 1 1 calc GR
H1CB H 1.1564 -0.0198 0.9695 0.080 Uiso 1 1 calc GR
H1CC H 1.0843 -0.0051 1.0016 0.080 Uiso 1 1 calc GR
C2C C 1.0869(6) 0.0670(4) 0.9503(3) 0.0418(18) Uani 1 1 d .
C3C C 1.0436(6) 0.0616(4) 0.9017(3) 0.0411(17) Uani 1 1 d .
C4C C 1.0029(6) 0.1190(4) 0.8671(3) 0.0430(18) Uani 1 1 d .
H4C H 1.0297 0.1178 0.8378 0.052 Uiso 1 1 calc R
C5C C 1.0342(5) 0.1825(3) 0.8960(3) 0.0385(17) Uani 1 1 d .
C6C C 1.0750(6) 0.1811(4) 0.9457(3) 0.0395(17) Uani 1 1 d .
C7C C 1.0311(6) 0.2517(4) 0.8838(3) 0.0426(18) Uani 1 1 d .
C8C C 0.9947(9) 0.2812(5) 0.8327(4) 0.068(3) Uani 1 1 d .
H8CA H 1.0132 0.3269 0.8333 0.102 Uiso 1 1 calc GR
H8CB H 0.9276 0.2782 0.8234 0.102 Uiso 1 1 calc GR
H8CC H 1.0199 0.2573 0.8087 0.102 Uiso 1 1 calc GR
C9C C 1.1329(6) 0.2692(4) 1.0123(3) 0.0433(18) Uani 1 1 d .
C10C C 1.1792(7) 0.2282(4) 1.0514(4) 0.055(2) Uani 1 1 d .
H10C H 1.1866 0.1832 1.0459 0.065 Uiso 1 1 calc R
C11C C 1.2142(8) 0.2557(4) 1.0989(4) 0.059(2) Uani 1 1 d .
H11C H 1.2443 0.2289 1.1256 0.071 Uiso 1 1 calc R
C12C C 1.2042(7) 0.3227(5) 1.1062(4) 0.060(3) Uani 1 1 d .
C13C C 1.1606(7) 0.3634(5) 1.0686(4) 0.065(3) Uani 1 1 d .
H13C H 1.1555 0.4087 1.0740 0.079 Uiso 1 1 calc R
C14C C 1.1238(7) 0.3359(4) 1.0218(4) 0.061(3) Uani 1 1 d .
H14C H 1.0918 0.3631 0.9958 0.073 Uiso 1 1 calc R
C15C C 0.8968(5) 0.1149(4) 0.8486(3) 0.0380(16) Uani 1 1 d .
C16C C 0.8493(6) 0.1423(4) 0.8031(3) 0.0472(19) Uani 1 1 d .
H16C H 0.8829 0.1630 0.7828 0.057 Uiso 1 1 calc R
C17C C 0.7525(7) 0.1393(5) 0.7873(4) 0.060(2) Uani 1 1 d .
H17C H 0.7209 0.1578 0.7567 0.072 Uiso 1 1 calc R
C18C C 0.7035(8) 0.1080(6) 0.8183(5) 0.066(3) Uani 1 1 d .
H18C H 0.6386 0.1054 0.8081 0.079 Uiso 1 1 calc R
C19C C 0.7481(7) 0.0817(5) 0.8622(4) 0.054(2) Uani 1 1 d .
H19C H 0.7141 0.0610 0.8824 0.065 Uiso 1 1 calc R
C20C C 0.8432(6) 0.0848(4) 0.8780(4) 0.049(2) Uani 1 1 d .
H20C H 0.8732 0.0664 0.9090 0.059 Uiso 1 1 calc R
C21C C 1.0339(7) -0.0046(4) 0.8786(4) 0.055(2) Uani 1 1 d .
C22C C 0.9914(10) -0.0649(6) 0.8022(5) 0.085(4) Uani 1 1 d .
H22J H 0.9480 -0.0586 0.7700 0.128 Uiso 1 1 calc GR
H22K H 0.9653 -0.0953 0.8220 0.128 Uiso 1 1 calc GR
H22L H 1.0489 -0.0827 0.7973 0.128 Uiso 1 1 calc GR

loop_
_atom_site_aniso_label
_atom_site_aniso_U_11
_atom_site_aniso_U_22
_atom_site_aniso_U_33
_atom_site_aniso_U_23
_atom_site_aniso_U_13
_atom_site_aniso_U_12
Br1 0.0800(8) 0.0619(6) 0.0566(6) 0.0148(5) 0.0024(5) -0.0023(5)
O1 0.060(3) 0.028(2) 0.043(3) -0.003(2) 0.009(3) 0.003(2)
O2 0.179(10) 0.036(4) 0.074(5) -0.006(3) 0.005(6) 0.017(5)
O3 0.082(5) 0.040(3) 0.061(4) 0.012(3) 0.010(3) 0.025(3)
N1 0.054(4) 0.033(3) 0.043(4) -0.007(3) 0.008(3) -0.007(3)
N2 0.058(4) 0.030(3) 0.038(4) -0.009(3) 0.009(3) -0.008(3)
C1 0.081(7) 0.036(4) 0.056(6) -0.007(4) 0.015(5) 0.005(4)
C2 0.050(5) 0.028(4) 0.051(5) -0.002(3) 0.013(4) 0.007(3)
C3 0.054(5) 0.026(3) 0.055(5) 0.001(3) 0.017(4) 0.010(3)
C4 0.037(4) 0.036(4) 0.040(4) 0.002(3) 0.010(3) 0.008(3)
C5 0.041(4) 0.028(3) 0.045(5) -0.003(3) 0.015(3) -0.001(3)
C6 0.040(4) 0.026(3) 0.051(5) -0.003(3) 0.013(3) 0.002(3)
C7 0.046(5) 0.039(4) 0.044(5) -0.003(3) 0.014(4) -0.003(3)
C8 0.064(6) 0.044(4) 0.044(5) -0.007(4) 0.007(4) -0.015(4)
C9 0.038(4) 0.031(4) 0.044(4) -0.003(3) 0.014(3) -0.002(3)
C10 0.084(7) 0.034(4) 0.047(5) -0.002(3) 0.013(5) 0.004(4)
C11 0.079(6) 0.033(4) 0.057(5) -0.003(4) 0.012(5) 0.003(4)
C12 0.039(4) 0.040(4) 0.062(6) -0.001(4) 0.009(4) 0.002(3)
C13 0.044(5) 0.044(4) 0.053(5) -0.008(4) 0.005(4) -0.010(3)
C14 0.050(5) 0.034(4) 0.049(5) 0.002(3) 0.008(4) -0.007(3)
C15 0.055(5) 0.030(3) 0.041(4) 0.007(3) 0.007(3) 0.010(3)
C16 0.051(5) 0.035(4) 0.047(5) -0.002(3) 0.014(4) 0.005(3)
C17 0.075(7) 0.053(5) 0.075(7) 0.012(5) 0.032(6) -0.001(5)
C18 0.116(10) 0.052(5) 0.065(7) 0.009(5) 0.053(7) 0.001(6)
C19 0.108(10) 0.072(7) 0.040(5) 0.008(4) 0.029(6) 0.009(6)
C20 0.068(6) 0.047(4) 0.049(5) 0.003(4) 0.003(4) 0.007(4)
C21 0.060(5) 0.037(4) 0.062(6) 0.001(4) 0.010(4) 0.014(4)
C22 0.108(9) 0.047(5) 0.075(8) 0.027(5) 0.016(7) 0.025(6)
Br1B 0.0810(7) 0.0570(6) 0.0562(6) -0.0064(5) 0.0087(5) -0.0034(5)
O1B 0.070(4) 0.026(3) 0.040(3) 0.010(2) 0.006(3) 0.005(2)
O2B 0.189(11) 0.034(4) 0.068(5) 0.002(3) -0.016(6) -0.007(5)
O3B 0.090(5) 0.060(4) 0.050(4) -0.009(3) 0.013(4) 0.022(4)
N1B 0.050(4) 0.034(3) 0.051(4) 0.016(3) 0.003(3) 0.000(3)
N2B 0.045(4) 0.029(3) 0.045(4) 0.009(3) 0.003(3) 0.007(3)
C1B 0.056(5) 0.041(4) 0.050(5) 0.010(4) 0.004(4) 0.012(4)
C2B 0.045(4) 0.026(3) 0.049(5) 0.008(3) 0.013(4) 0.006(3)
C3B 0.043(4) 0.032(4) 0.046(5) 0.006(3) 0.010(3) 0.010(3)
C4B 0.038(4) 0.036(4) 0.043(4) 0.007(3) 0.009(3) 0.002(3)
C5B 0.030(4) 0.032(4) 0.046(4) 0.008(3) 0.006(3) -0.002(3)
C6B 0.039(4) 0.025(3) 0.049(4) 0.016(3) 0.010(3) 0.006(3)
C7B 0.044(4) 0.041(4) 0.035(4) 0.009(3) 0.009(3) -0.001(3)
C8B 0.080(7) 0.048(5) 0.049(5) 0.018(4) 0.003(5) -0.001(5)
C9B 0.040(4) 0.031(3) 0.049(5) 0.005(3) 0.003(4) -0.003(3)
C10B 0.063(5) 0.028(4) 0.051(5) 0.009(3) -0.006(4) 0.000(4)
C11B 0.075(6) 0.040(4) 0.056(6) 0.004(4) 0.001(5) -0.005(4)
C12B 0.046(5) 0.037(4) 0.051(5) 0.008(3) 0.006(4) -0.007(3)
C13B 0.071(6) 0.039(4) 0.058(5) 0.001(4) 0.014(4) 0.010(4)
C14B 0.068(6) 0.036(4) 0.057(6) 0.013(4) 0.006(5) 0.003(4)
C15B 0.037(4) 0.030(3) 0.040(4) 0.000(3) 0.008(3) 0.000(3)
C16B 0.046(5) 0.057(5) 0.048(5) 0.011(4) 0.003(4) -0.005(4)
C17B 0.067(6) 0.066(6) 0.051(5) 0.011(4) 0.005(5) -0.002(5)
C18B 0.044(5) 0.054(5) 0.073(6) -0.010(5) 0.010(5) 0.000(4)
C19B 0.047(5) 0.054(5) 0.055(5) -0.005(4) 0.019(4) -0.007(4)
C20B 0.052(5) 0.047(4) 0.035(4) 0.002(3) 0.014(3) 0.006(3)
C21B 0.060(5) 0.040(5) 0.058(5) -0.005(4) 0.001(4) 0.014(4)
C22B 0.135(12) 0.077(8) 0.069(8) -0.031(6) 0.000(8) 0.033(8)
Br1A 0.0754(7) 0.0504(5) 0.0633(6) -0.0064(5) 0.0086(5) 0.0003(5)
O1A 0.061(4) 0.028(3) 0.051(4) 0.006(2) 0.010(3) -0.003(2)
O2A 0.138(8) 0.047(4) 0.070(5) 0.014(3) 0.003(5) -0.028(4)
O3A 0.089(5) 0.039(3) 0.062(4) 0.004(3) -0.002(4) -0.024(3)
N1A 0.053(4) 0.038(3) 0.050(4) 0.011(3) 0.016(3) 0.013(3)
N2A 0.054(4) 0.024(3) 0.047(4) 0.011(3) 0.020(3) 0.011(3)
C1A 0.068(6) 0.036(4) 0.060(6) 0.013(4) 0.007(5) -0.005(4)
C2A 0.045(5) 0.026(3) 0.058(5) 0.006(3) 0.014(4) -0.003(3)
C3A 0.041(4) 0.031(4) 0.056(5) 0.006(3) 0.014(4) -0.003(3)
C4A 0.033(4) 0.035(4) 0.049(5) 0.005(3) 0.007(3) -0.003(3)
C5A 0.035(4) 0.034(4) 0.052(5) 0.007(3) 0.015(3) 0.002(3)
C6A 0.037(4) 0.029(3) 0.051(5) 0.005(3) 0.014(3) 0.003(3)
C7A 0.040(4) 0.041(4) 0.050(5) 0.009(3) 0.017(4) 0.005(3)
C8A 0.061(6) 0.044(4) 0.056(6) 0.011(4) 0.011(4) 0.015(4)
C9A 0.033(4) 0.034(4) 0.045(4) 0.007(3) 0.018(3) 0.001(3)
C10A 0.050(5) 0.033(4) 0.055(5) 0.004(3) 0.017(4) 0.008(3)
C11A 0.042(4) 0.040(4) 0.059(5) 0.005(4) 0.009(4) 0.005(3)
C12A 0.039(4) 0.030(4) 0.051(5) 0.006(3) 0.012(4) 0.000(3)
C13A 0.077(6) 0.030(4) 0.054(5) 0.001(4) 0.015(4) -0.002(4)
C14A 0.072(6) 0.031(4) 0.051(5) 0.009(3) 0.013(4) 0.008(4)
C15A 0.048(5) 0.033(3) 0.045(4) -0.005(3) 0.004(4) -0.011(3)
C16A 0.065(6) 0.069(6) 0.043(5) 0.000(4) -0.002(4) -0.018(5)
C17A 0.154(15) 0.099(10) 0.039(6) -0.015(6) 0.031(8) -0.055(10)
C18A 0.074(9) 0.097(10) 0.095(11) -0.054(9) 0.029(8) -0.023(7)
C19A 0.081(8) 0.063(6) 0.104(11) -0.017(6) 0.054(8) -0.001(6)
C20A 0.052(5) 0.045(5) 0.074(7) -0.006(4) 0.019(5) -0.003(4)
C21A 0.050(5) 0.034(4) 0.068(6) 0.006(4) 0.006(4) -0.012(4)
C22A 0.127(11) 0.045(5) 0.077(8) -0.010(5) -0.004(7) -0.033(6)
Br1C 0.0868(8) 0.0765(8) 0.0740(8) -0.0264(6) 0.0160(6) -0.0129(6)
O1C 0.070(4) 0.029(3) 0.038(3) 0.005(2) 0.013(3) 0.000(2)
O2C 0.211(12) 0.034(4) 0.063(5) 0.003(3) -0.007(6) -0.005(5)
O3C 0.083(5) 0.055(4) 0.045(4) -0.009(3) 0.009(3) 0.011(3)
N1C 0.061(5) 0.034(3) 0.056(5) 0.014(3) 0.010(4) -0.008(3)
N2C 0.050(4) 0.029(3) 0.048(4) 0.005(3) 0.010(3) -0.002(3)
C1C 0.078(6) 0.040(4) 0.040(5) 0.006(3) 0.010(4) 0.012(4)
C2C 0.055(5) 0.026(3) 0.045(5) 0.000(3) 0.015(4) 0.003(3)
C3C 0.047(5) 0.028(3) 0.049(5) 0.005(3) 0.013(4) 0.008(3)
C4C 0.050(5) 0.044(4) 0.037(4) 0.005(3) 0.014(3) 0.013(4)
C5C 0.042(4) 0.024(3) 0.051(5) 0.001(3) 0.014(4) -0.001(3)
C6C 0.052(5) 0.024(3) 0.045(4) 0.008(3) 0.015(4) 0.003(3)
C7C 0.047(4) 0.030(4) 0.050(5) 0.011(3) 0.010(4) -0.001(3)
C8C 0.093(8) 0.041(5) 0.061(6) 0.022(4) 0.003(5) -0.003(5)
C9C 0.042(4) 0.032(4) 0.055(5) 0.004(3) 0.011(4) -0.002(3)
C10C 0.078(6) 0.033(4) 0.048(5) 0.001(3) 0.007(4) -0.007(4)
C11C 0.081(7) 0.037(4) 0.054(5) 0.002(4) 0.008(5) -0.008(4)
C12C 0.052(6) 0.061(6) 0.070(7) -0.019(5) 0.019(5) -0.018(4)
C13C 0.073(7) 0.044(5) 0.079(7) -0.017(5) 0.017(5) 0.001(5)
C14C 0.068(6) 0.035(5) 0.072(7) 0.002(4) 0.004(5) 0.001(4)
C15C 0.044(4) 0.032(3) 0.039(4) -0.001(3) 0.011(3) -0.001(3)
C16C 0.050(5) 0.052(4) 0.039(4) 0.006(3) 0.010(4) -0.001(4)
C17C 0.057(6) 0.064(5) 0.049(5) 0.001(4) -0.004(4) -0.005(4)
C18C 0.058(6) 0.064(6) 0.083(8) -0.018(6) 0.031(6) -0.011(5)
C19C 0.049(5) 0.046(5) 0.070(7) 0.005(4) 0.019(5) -0.010(4)
C20C 0.056(5) 0.040(4) 0.056(5) 0.008(3) 0.022(4) -0.001(4)
C21C 0.068(6) 0.040(5) 0.049(5) -0.006(4) 0.001(4) 0.013(4)
C22C 0.118(10) 0.057(6) 0.067(7) -0.028(5) -0.004(7) 0.035(6)

loop_
_atom_type_symbol
_atom_type_description
_atom_type_scat_dispersion_real
_atom_type_scat_dispersion_imag
_atom_type_scat_source
C C 0.0181 0.0091 'International Tables Vol C Tables 4.2.6.8 and 6.1.1.4'
H H 0.0000 0.0000 'International Tables Vol C Tables 4.2.6.8 and 6.1.1.4'
Br Br -0.6763 1.2805 'International Tables Vol C Tables 4.2.6.8 and 6.1.1.4'
N N 0.0311 0.0180 'International Tables Vol C Tables 4.2.6.8 and 6.1.1.4'
O O 0.0492 0.0322 'International Tables Vol C Tables 4.2.6.8 and 6.1.1.4'

loop_
_geom_angle_atom_site_label_1
_geom_angle_atom_site_label_2
_geom_angle_atom_site_label_3
_geom_angle
C6 O1 C2 114.6(6)
C21 O3 C22 116.2(8)
C7 N1 N2 105.5(6)
N1 N2 C9 119.0(6)
C6 N2 N1 108.0(7)
C6 N2 C9 133.0(7)
H1A C1 H1B 109.5
H1A C1 H1C 109.5
H1B C1 H1C 109.5
C2 C1 H1A 109.5
C2 C1 H1B 109.5
C2 C1 H1C 109.5
O1 C2 C1 107.0(7)
C3 C2 O1 122.5(7)
C3 C2 C1 130.5(8)
C2 C3 C4 125.2(7)
C2 C3 C21 118.7(8)
C21 C3 C4 115.9(8)
C3 C4 H4 108.6
C3 C4 C15 112.3(7)
C5 C4 C3 107.1(7)
C5 C4 H4 108.6
C5 C4 C15 111.6(6)
C15 C4 H4 108.6
C6 C5 C4 121.0(7)
C6 C5 C7 104.1(7)
C7 C5 C4 134.8(8)
O1 C6 N2 121.9(7)
C5 C6 O1 128.0(7)
C5 C6 N2 110.0(7)
N1 C7 C5 112.3(8)
N1 C7 C8 119.9(7)
C5 C7 C8 127.8(8)
C7 C8 H8A 109.5
C7 C8 H8B 109.5
C7 C8 H8C 109.5
H8A C8 H8B 109.5
H8A C8 H8C 109.5
H8B C8 H8C 109.5
C10 C9 N2 118.7(7)
C14 C9 N2 121.7(7)
C14 C9 C10 119.5(8)
C9 C10 H10 119.8
C11 C10 C9 120.3(8)
C11 C10 H10 119.8
C10 C11 H11 120.3
C10 C11 C12 119.4(8)
C12 C11 H11 120.3
C11 C12 Br1 120.4(7)
C13 C12 Br1 119.4(7)
C13 C12 C11 120.3(9)
C12 C13 H13 120.1
C12 C13 C14 119.8(8)
C14 C13 H13 120.1
C9 C14 C13 120.7(8)
C9 C14 H14 119.7
C13 C14 H14 119.7
C16 C15 C4 120.8(7)
C16 C15 C20 118.9(8)
C20 C15 C4 120.2(8)
C15 C16 H16 119.6
C15 C16 C17 120.9(9)
C17 C16 H16 119.6
C16 C17 H17 119.9
C16 C17 C18 120.2(11)
C18 C17 H17 119.9
C17 C18 H18 120.6
C19 C18 C17 118.8(10)
C19 C18 H18 120.6
C18 C19 H19 119.5
C18 C19 C20 121.0(10)
C20 C19 H19 119.5
C15 C20 C19 120.3(10)
C15 C20 H20 119.9
C19 C20 H20 119.9
O2 C21 O3 121.4(9)
O2 C21 C3 127.3(9)
O3 C21 C3 111.2(8)
O3 C22 H22A 109.5
O3 C22 H22B 109.5
O3 C22 H22C 109.5
H22A C22 H22B 109.5
H22A C22 H22C 109.5
H22B C22 H22C 109.5
C6B O1B C2B 114.1(6)
C21B O3B C22B 115.1(9)
C7B N1B N2B 106.2(7)
N1B N2B C9B 119.0(7)
C6B N2B N1B 108.3(7)
C6B N2B C9B 132.6(6)
H1BA C1B H1BB 109.5
H1BA C1B H1BC 109.5
H1BB C1B H1BC 109.5
C2B C1B H1BA 109.5
C2B C1B H1BB 109.5
C2B C1B H1BC 109.5
O1B C2B C1B 107.7(7)
C3B C2B O1B 123.5(7)
C3B C2B C1B 128.7(7)
C2B C3B C4B 125.6(7)
C2B C3B C21B 118.8(7)
C21B C3B C4B 115.6(7)
C3B C4B H4B 108.9
C5B C4B C3B 106.7(6)
C5B C4B H4B 108.9
C5B C4B C15B 112.2(6)
C15B C4B C3B 111.3(6)
C15B C4B H4B 108.9
C6B C5B C4B 122.4(7)
C6B C5B C7B 103.0(7)
C7B C5B C4B 134.5(7)
N2B C6B O1B 122.4(7)
N2B C6B C5B 110.5(6)
C5B C6B O1B 126.9(7)
N1B C7B C5B 112.0(7)
N1B C7B C8B 120.6(8)
C5B C7B C8B 127.4(8)
C7B C8B H8BA 109.5
C7B C8B H8BB 109.5
C7B C8B H8BC 109.5
H8BA C8B H8BB 109.5
H8BA C8B H8BC 109.5
H8BB C8B H8BC 109.5
C10B C9B N2B 121.2(7)
C14B C9B N2B 120.4(8)
C14B C9B C10B 118.4(8)
C9B C10B H10B 119.9
C11B C10B C9B 120.2(8)
C11B C10B H10B 119.9
C10B C11B H11B 120.3
C10B C11B C12B 119.5(9)
C12B C11B H11B 120.3
C11B C12B Br1B 118.6(7)
C13B C12B Br1B 120.9(7)
C13B C12B C11B 120.5(9)
C12B C13B H13B 119.9
C12B C13B C14B 120.2(9)
C14B C13B H13B 119.9
C9B C14B H14B 119.3
C13B C14B C9B 121.3(9)
C13B C14B H14B 119.3
C16B C15B C4B 121.6(7)
C16B C15B C20B 118.3(7)
C20B C15B C4B 120.1(7)
C15B C16B H16B 119.7
C15B C16B C17B 120.5(8)
C17B C16B H16B 119.7
C16B C17B H17B 119.8
C16B C17B C18B 120.5(9)
C18B C17B H17B 119.8
C17B C18B H18B 120.6
C19B C18B C17B 118.8(9)
C19B C18B H18B 120.6
C18B C19B H19B 119.4
C18B C19B C20B 121.2(9)
C20B C19B H19B 119.4
C15B C20B H20B 119.6
C19B C20B C15B 120.7(8)
C19B C20B H20B 119.6
O2B C21B O3B 121.9(9)
O2B C21B C3B 128.1(9)
O3B C21B C3B 110.1(8)
O3B C22B H22D 109.5
O3B C22B H22E 109.5
O3B C22B H22F 109.5
H22D C22B H22E 109.5
H22D C22B H22F 109.5
H22E C22B H22F 109.5
C6A O1A C2A 114.0(7)
C21A O3A C22A 115.0(8)
C7A N1A N2A 106.1(7)
N1A N2A C9A 120.1(6)
C6A N2A N1A 108.1(7)
C6A N2A C9A 131.8(6)
H1AA C1A H1AB 109.5
H1AA C1A H1AC 109.5
H1AB C1A H1AC 109.5
C2A C1A H1AA 109.5
C2A C1A H1AB 109.5
C2A C1A H1AC 109.5
O1A C2A C1A 106.9(7)
C3A C2A O1A 123.6(7)
C3A C2A C1A 129.4(8)
C2A C3A C4A 124.5(7)
C2A C3A C21A 118.8(8)
C21A C3A C4A 116.6(8)
C3A C4A H4A 109.1
C3A C4A C15A 113.3(7)
C5A C4A C3A 106.7(7)
C5A C4A H4A 109.1
C5A C4A C15A 109.5(6)
C15A C4A H4A 109.1
C6A C5A C4A 121.0(7)
C6A C5A C7A 104.1(7)
C7A C5A C4A 134.6(8)
O1A C6A N2A 121.8(8)
C5A C6A O1A 127.6(7)
C5A C6A N2A 110.6(7)
N1A C7A C5A 111.1(8)
N1A C7A C8A 120.2(8)
C5A C7A C8A 128.7(8)
C7A C8A H8AA 109.5
C7A C8A H8AB 109.5
C7A C8A H8AC 109.5
H8AA C8A H8AB 109.5
H8AA C8A H8AC 109.5
H8AB C8A H8AC 109.5
C10A C9A N2A 121.7(7)
C14A C9A N2A 118.8(7)
C14A C9A C10A 119.5(8)
C9A C10A H10A 119.9
C11A C10A C9A 120.2(8)
C11A C10A H10A 119.9
C10A C11A H11A 120.4
C10A C11A C12A 119.2(8)
C12A C11A H11A 120.4
C11A C12A Br1A 118.6(7)
C13A C12A Br1A 120.6(6)
C13A C12A C11A 120.8(9)
C12A C13A H13A 120.3
C14A C13A C12A 119.3(8)
C14A C13A H13A 120.3
C9A C14A H14A 119.6
C13A C14A C9A 120.9(8)
C13A C14A H14A 119.6
C16A C15A C4A 119.9(8)
C16A C15A C20A 117.6(9)
C20A C15A C4A 122.3(8)
C15A C16A H16A 121.0
C15A C16A C17A 118.0(12)
C17A C16A H16A 121.0
C16A C17A H17A 119.6
C18A C17A C16A 120.7(13)
C18A C17A H17A 119.6
C17A C18A H18A 119.1
C19A C18A C17A 121.7(14)
C19A C18A H18A 119.1
C18A C19A H19A 120.3
C18A C19A C20A 119.5(14)
C20A C19A H19A 120.3
C15A C20A H20A 118.8
C19A C20A C15A 122.4(11)
C19A C20A H20A 118.8
O2A C21A O3A 121.7(9)
O2A C21A C3A 125.5(10)
O3A C21A C3A 112.6(7)
O3A C22A H22G 109.5
O3A C22A H22H 109.5
O3A C22A H22I 109.5
H22G C22A H22H 109.5
H22G C22A H22I 109.5
H22H C22A H22I 109.5
C6C O1C C2C 113.6(7)
C21C O3C C22C 115.8(8)
C7C N1C N2C 106.0(7)
N1C N2C C9C 120.3(7)
C6C N2C N1C 108.2(7)
C6C N2C C9C 131.4(7)
H1CA C1C H1CB 109.5
H1CA C1C H1CC 109.5
H1CB C1C H1CC 109.5
C2C C1C H1CA 109.5
C2C C1C H1CB 109.5
C2C C1C H1CC 109.5
O1C C2C C1C 107.4(7)
C3C C2C O1C 123.3(7)
C3C C2C C1C 129.3(7)
C2C C3C C4C 125.4(7)
C2C C3C C21C 118.4(7)
C21C C3C C4C 116.2(8)
C3C C4C H4C 108.4
C3C C4C C15C 112.4(7)
C5C C4C C3C 107.1(7)
C5C C4C H4C 108.4
C5C C4C C15C 111.9(6)
C15C C4C H4C 108.4
C6C C5C C4C 120.9(7)
C6C C5C C7C 103.6(7)
C7C C5C C4C 135.5(8)
O1C C6C N2C 121.5(7)
C5C C6C O1C 128.5(7)
C5C C6C N2C 109.9(6)
N1C C7C C5C 112.2(8)
N1C C7C C8C 121.7(8)
C5C C7C C8C 126.1(8)
C7C C8C H8CA 109.5
C7C C8C H8CB 109.5
C7C C8C H8CC 109.5
H8CA C8C H8CB 109.5
H8CA C8C H8CC 109.5
H8CB C8C H8CC 109.5
C10C C9C N2C 122.0(7)
C14C C9C N2C 119.1(8)
C14C C9C C10C 118.9(9)
C9C C10C H10C 120.6
C11C C10C C9C 118.9(8)
C11C C10C H10C 120.6
C10C C11C H11C 120.1
C12C C11C C10C 119.9(9)
C12C C11C H11C 120.1
C11C C12C Br1C 117.2(9)
C13C C12C Br1C 120.7(8)
C13C C12C C11C 122.2(10)
C12C C13C H13C 121.0
C12C C13C C14C 118.0(9)
C14C C13C H13C 121.0
C9C C14C H14C 118.9
C13C C14C C9C 122.2(10)
C13C C14C H14C 118.9
C16C C15C C4C 121.8(7)
C16C C15C C20C 117.4(8)
C20C C15C C4C 120.8(7)
C15C C16C H16C 119.5
C15C C16C C17C 121.0(8)
C17C C16C H16C 119.5
C16C C17C H17C 120.7
C16C C17C C18C 118.6(9)
C18C C17C H17C 120.7
C17C C18C H18C 119.5
C19C C18C C17C 121.1(10)
C19C C18C H18C 119.5
C18C C19C H19C 119.7
C18C C19C C20C 120.5(9)
C20C C19C H19C 119.7
C15C C20C H20C 119.3
C19C C20C C15C 121.5(8)
C19C C20C H20C 119.3
O2C C21C O3C 119.7(8)
O2C C21C C3C 128.1(9)
O3C C21C C3C 112.0(8)
O3C C22C H22J 109.5
O3C C22C H22K 109.5
O3C C22C H22L 109.5
H22J C22C H22K 109.5
H22J C22C H22L 109.5
H22K C22C H22L 109.5

loop_
_geom_bond_atom_site_label_1
_geom_bond_atom_site_label_2
_geom_bond_distance
Br1 C12 1.888(10)
O1 C2 1.398(9)
O1 C6 1.359(10)
O2 C21 1.211(12)
O3 C21 1.326(12)
O3 C22 1.437(11)
N1 N2 1.399(9)
N1 C7 1.312(12)
N2 C6 1.374(11)
N2 C9 1.409(11)
C1 H1A 0.9600
C1 H1B 0.9600
C1 H1C 0.9600
C1 C2 1.500(12)
C2 C3 1.332(13)
C3 C4 1.528(11)
C3 C21 1.483(11)
C4 H4 0.9800
C4 C5 1.509(11)
C4 C15 1.542(12)
C5 C6 1.340(12)
C5 C7 1.417(11)
C7 C8 1.490(12)
C8 H8A 0.9600
C8 H8B 0.9600
C8 H8C 0.9600
C9 C10 1.387(11)
C9 C14 1.376(12)
C10 H10 0.9300
C10 C11 1.384(14)
C11 H11 0.9300
C11 C12 1.395(13)
C12 C13 1.372(13)
C13 H13 0.9300
C13 C14 1.384(13)
C14 H14 0.9300
C15 C16 1.374(12)
C15 C20 1.376(12)
C16 H16 0.9300
C16 C17 1.388(14)
C17 H17 0.9300
C17 C18 1.389(18)
C18 H18 0.9300
C18 C19 1.365(18)
C19 H19 0.9300
C19 C20 1.394(16)
C20 H20 0.9300
C22 H22A 0.9600
C22 H22B 0.9600
C22 H22C 0.9600
Br1B C12B 1.902(9)
O1B C2B 1.397(10)
O1B C6B 1.369(9)
O2B C21B 1.191(13)
O3B C21B 1.346(12)
O3B C22B 1.455(14)
N1B N2B 1.385(9)
N1B C7B 1.310(12)
N2B C6B 1.355(11)
N2B C9B 1.405(11)
C1B H1BA 0.9600
C1B H1BB 0.9600
C1B H1BC 0.9600
C1B C2B 1.503(10)
C2B C3B 1.326(12)
C3B C4B 1.532(10)
C3B C21B 1.488(12)
C4B H4B 0.9800
C4B C5B 1.500(11)
C4B C15B 1.521(11)
C5B C6B 1.356(12)
C5B C7B 1.422(11)
C7B C8B 1.481(11)
C8B H8BA 0.9600
C8B H8BB 0.9600
C8B H8BC 0.9600
C9B C10B 1.396(11)
C9B C14B 1.387(13)
C10B H10B 0.9300
C10B C11B 1.375(13)
C11B H11B 0.9300
C11B C12B 1.395(13)
C12B C13B 1.356(13)
C13B H13B 0.9300
C13B C14B 1.361(14)
C14B H14B 0.9300
C15B C16B 1.378(11)
C15B C20B 1.398(12)
C16B H16B 0.9300
C16B C17B 1.390(13)
C17B H17B 0.9300
C17B C18B 1.392(16)
C18B H18B 0.9300
C18B C19B 1.364(15)
C19B H19B 0.9300
C19B C20B 1.376(13)
C20B H20B 0.9300
C22B H22D 0.9600
C22B H22E 0.9600
C22B H22F 0.9600
Br1A C12A 1.902(9)
O1A C2A 1.403(10)
O1A C6A 1.351(10)
O2A C21A 1.204(12)
O3A C21A 1.312(12)
O3A C22A 1.462(12)
N1A N2A 1.392(9)
N1A C7A 1.333(12)
N2A C6A 1.366(10)
N2A C9A 1.409(11)
C1A H1AA 0.9600
C1A H1AB 0.9600
C1A H1AC 0.9600
C1A C2A 1.511(12)
C2A C3A 1.310(13)
C3A C4A 1.538(11)
C3A C21A 1.492(12)
C4A H4A 0.9800
C4A C5A 1.507(11)
C4A C15A 1.539(12)
C5A C6A 1.349(12)
C5A C7A 1.426(11)
C7A C8A 1.474(12)
C8A H8AA 0.9600
C8A H8AB 0.9600
C8A H8AC 0.9600
C9A C10A 1.392(11)
C9A C14A 1.379(11)
C10A H10A 0.9300
C10A C11A 1.379(13)
C11A H11A 0.9300
C11A C12A 1.388(11)
C12A C13A 1.381(12)
C13A H13A 0.9300
C13A C14A 1.372(13)
C14A H14A 0.9300
C15A C16A 1.376(13)
C15A C20A 1.378(12)
C16A H16A 0.9300
C16A C17A 1.437(19)
C17A H17A 0.9300
C17A C18A 1.33(2)
C18A H18A 0.9300
C18A C19A 1.31(2)
C19A H19A 0.9300
C19A C20A 1.378(16)
C20A H20A 0.9300
C22A H22G 0.9600
C22A H22H 0.9600
C22A H22I 0.9600
Br1C C12C 1.911(11)
O1C C2C 1.400(10)
O1C C6C 1.356(9)
O2C C21C 1.198(13)
O3C C21C 1.340(12)
O3C C22C 1.454(12)
N1C N2C 1.394(10)
N1C C7C 1.299(12)
N2C C6C 1.373(10)
N2C C9C 1.409(11)
C1C H1CA 0.9600
C1C H1CB 0.9600
C1C H1CC 0.9600
C1C C2C 1.496(11)
C2C C3C 1.330(12)
C3C C4C 1.520(10)
C3C C21C 1.468(12)
C4C H4C 0.9800
C4C C5C 1.514(11)
C4C C15C 1.522(11)
C5C C6C 1.345(12)
C5C C7C 1.431(10)
C7C C8C 1.493(12)
C8C H8CA 0.9600
C8C H8CB 0.9600
C8C H8CC 0.9600
C9C C10C 1.390(12)
C9C C14C 1.381(12)
C10C H10C 0.9300
C10C C11C 1.389(14)
C11C H11C 0.9300
C11C C12C 1.378(14)
C12C C13C 1.348(16)
C13C H13C 0.9300
C13C C14C 1.378(15)
C14C H14C 0.9300
C15C C16C 1.385(11)
C15C C20C 1.398(12)
C16C H16C 0.9300
C16C C17C 1.387(13)
C17C H17C 0.9300
C17C C18C 1.395(16)
C18C H18C 0.9300
C18C C19C 1.329(17)
C19C H19C 0.9300
C19C C20C 1.363(13)
C20C H20C 0.9300
C22C H22J 0.9600
C22C H22K 0.9600
C22C H22L 0.9600

loop_
_geom_hbond_atom_site_label_D
_geom_hbond_atom_site_label_H
_geom_hbond_atom_site_label_A
_geom_hbond_distance_DH
_geom_hbond_distance_HA
_geom_hbond_distance_DA
_geom_hbond_angle_DHA
C1 H1B O2 0.96 2.30 2.827(13) 114.0
C1A H1AB O2A 0.96 2.53 2.782(13) 95.1

loop_
_geom_torsion_atom_site_label_1
_geom_torsion_atom_site_label_2
_geom_torsion_atom_site_label_3
_geom_torsion_atom_site_label_4
_geom_torsion
Br1 C12 C13 C14 -177.7(7)
O1 C2 C3 C4 -3.4(14)
O1 C2 C3 C21 -178.1(8)
N1 N2 C6 O1 177.6(7)
N1 N2 C6 C5 -0.2(9)
N1 N2 C9 C10 -4.4(12)
N1 N2 C9 C14 177.0(7)
N2 N1 C7 C5 -1.3(10)
N2 N1 C7 C8 179.4(7)
N2 C9 C10 C11 179.3(9)
N2 C9 C14 C13 -179.5(8)
C1 C2 C3 C4 176.2(9)
C1 C2 C3 C21 1.5(15)
C2 O1 C6 N2 -172.1(8)
C2 O1 C6 C5 5.2(12)
C2 C3 C4 C5 12.3(11)
C2 C3 C4 C15 -110.5(9)
C2 C3 C21 O2 -2.0(17)
C2 C3 C21 O3 -179.0(8)
C3 C4 C5 C6 -12.9(10)
C3 C4 C5 C7 172.0(9)
C3 C4 C15 C16 34.1(9)
C3 C4 C15 C20 -149.0(7)
C4 C3 C21 O2 -177.3(12)
C4 C3 C21 O3 5.8(11)
C4 C5 C6 O1 5.5(13)
C4 C5 C6 N2 -177.0(7)
C4 C5 C7 N1 176.8(8)
C4 C5 C7 C8 -3.9(15)
C4 C15 C16 C17 177.2(8)
C4 C15 C20 C19 -176.8(8)
C5 C4 C15 C16 -86.2(8)
C5 C4 C15 C20 90.7(9)
C6 O1 C2 C1 174.2(7)
C6 O1 C2 C3 -6.2(12)
C6 N2 C9 C10 174.7(9)
C6 N2 C9 C14 -3.8(14)
C6 C5 C7 N1 1.2(10)
C6 C5 C7 C8 -179.5(8)
C7 N1 N2 C6 0.9(9)
C7 N1 N2 C9 -179.7(7)
C7 C5 C6 O1 -178.2(8)
C7 C5 C6 N2 -0.6(9)
C9 N2 C6 O1 -1.6(14)
C9 N2 C6 C5 -179.4(8)
C9 C10 C11 C12 2.4(15)
C10 C9 C14 C13 2.0(13)
C10 C11 C12 Br1 177.6(8)
C10 C11 C12 C13 -2.6(15)
C11 C12 C13 C14 2.5(14)
C12 C13 C14 C9 -2.2(14)
C14 C9 C10 C11 -2.1(14)
C15 C4 C5 C6 110.4(8)
C15 C4 C5 C7 -64.7(12)
C15 C16 C17 C18 -1.0(14)
C16 C15 C20 C19 0.1(12)
C16 C17 C18 C19 1.4(16)
C17 C18 C19 C20 -1.0(16)
C18 C19 C20 C15 0.3(15)
C20 C15 C16 C17 0.3(12)
C21 C3 C4 C5 -172.8(7)
C21 C3 C4 C15 64.3(9)
C22 O3 C21 O2 9.7(16)
C22 O3 C21 C3 -173.2(9)
Br1B C12B C13B C14B 178.8(8)
O1B C2B C3B C4B 0.9(13)
O1B C2B C3B C21B -177.5(8)
N1B N2B C6B O1B 176.2(7)
N1B N2B C6B C5B -0.2(9)
N1B N2B C9B C10B -168.4(8)
N1B N2B C9B C14B 13.4(12)
N2B N1B C7B C5B -0.2(9)
N2B N1B C7B C8B -178.4(8)
N2B C9B C10B C11B -179.4(9)
N2B C9B C14B C13B 178.3(9)
C1B C2B C3B C4B -178.7(8)
C1B C2B C3B C21B 2.9(14)
C2B O1B C6B N2B -173.3(7)
C2B O1B C6B C5B 2.5(12)
C2B C3B C4B C5B 6.2(11)
C2B C3B C4B C15B -116.5(9)
C2B C3B C21B O2B 18.7(17)
C2B C3B C21B O3B -162.5(8)
C3B C4B C5B C6B -9.1(10)
C3B C4B C5B C7B 173.3(9)
C3B C4B C15B C16B -139.2(8)
C3B C4B C15B C20B 40.6(10)
C4B C3B C21B O2B -159.9(12)
C4B C3B C21B O3B 19.0(11)
C4B C5B C6B O1B 5.6(13)
C4B C5B C6B N2B -178.2(7)
C4B C5B C7B N1B 178.1(8)
C4B C5B C7B C8B -3.9(15)
C4B C15B C16B C17B -178.9(8)
C4B C15B C20B C19B 179.2(8)
C5B C4B C15B C16B 101.3(9)
C5B C4B C15B C20B -78.9(9)
C6B O1B C2B C1B 174.0(7)
C6B O1B C2B C3B -5.7(11)
C6B N2B C9B C10B 14.5(14)
C6B N2B C9B C14B -163.7(9)
C6B C5B C7B N1B 0.1(9)
C6B C5B C7B C8B 178.1(9)
C7B N1B N2B C6B 0.3(9)
C7B N1B N2B C9B -177.5(7)
C7B C5B C6B O1B -176.1(8)
C7B C5B C6B N2B 0.1(9)
C9B N2B C6B O1B -6.4(14)
C9B N2B C6B C5B 177.2(8)
C9B C10B C11B C12B 1.3(16)
C10B C9B C14B C13B 0.0(15)
C10B C11B C12B Br1B -179.9(8)
C10B C11B C12B C13B -0.3(16)
C11B C12B C13B C14B -0.8(15)
C12B C13B C14B C9B 0.9(16)
C14B C9B C10B C11B -1.2(15)
C15B C4B C5B C6B 113.0(8)
C15B C4B C5B C7B -64.6(11)
C15B C16B C17B C18B -0.5(15)
C16B C15B C20B C19B -1.0(12)
C16B C17B C18B C19B -0.7(15)
C17B C18B C19B C20B 1.0(15)
C18B C19B C20B C15B -0.1(13)
C20B C15B C16B C17B 1.3(13)
C21B C3B C4B C5B -175.3(7)
C21B C3B C4B C15B 62.0(10)
C22B O3B C21B O2B 1.3(17)
C22B O3B C21B C3B -177.6(10)
Br1A C12A C13A C14A 177.3(7)
O1A C2A C3A C4A -3.2(14)
O1A C2A C3A C21A -179.6(8)
N1A N2A C6A O1A 178.0(7)
N1A N2A C6A C5A 0.3(9)
N1A N2A C9A C10A 173.7(7)
N1A N2A C9A C14A -7.7(11)
N2A N1A C7A C5A -0.2(9)
N2A N1A C7A C8A 178.4(7)
N2A C9A C10A C11A -179.9(7)
N2A C9A C14A C13A 178.2(8)
C1A C2A C3A C4A 174.7(9)
C1A C2A C3A C21A -1.7(15)
C2A O1A C6A N2A -170.9(7)
C2A O1A C6A C5A 6.4(12)
C2A C3A C4A C5A 14.9(11)
C2A C3A C4A C15A -105.6(10)
C2A C3A C21A O2A -13.7(15)
C2A C3A C21A O3A 171.6(8)
C3A C4A C5A C6A -16.4(10)
C3A C4A C5A C7A 170.7(8)
C3A C4A C15A C16A -153.8(8)
C3A C4A C15A C20A 31.0(10)
C4A C3A C21A O2A 169.7(10)
C4A C3A C21A O3A -5.0(11)
C4A C5A C6A O1A 7.3(13)
C4A C5A C6A N2A -175.1(7)
C4A C5A C7A N1A 174.1(8)
C4A C5A C7A C8A -4.3(15)
C4A C15A C16A C17A -173.0(9)
C4A C15A C20A C19A 174.5(9)
C5A C4A C15A C16A 87.3(9)
C5A C4A C15A C20A -87.9(9)
C6A O1A C2A C1A 173.3(7)
C6A O1A C2A C3A -8.4(12)
C6A N2A C9A C10A -4.7(13)
C6A N2A C9A C14A 173.9(8)
C6A C5A C7A N1A 0.3(9)
C6A C5A C7A C8A -178.1(8)
C7A N1A N2A C6A 0.0(9)
C7A N1A N2A C9A -178.8(7)
C7A C5A C6A O1A -177.9(8)
C7A C5A C6A N2A -0.4(9)
C9A N2A C6A O1A -3.5(13)
C9A N2A C6A C5A 178.8(7)
C9A C10A C11A C12A -0.3(13)
C10A C9A C14A C13A -3.1(13)
C10A C11A C12A Br1A -178.9(6)
C10A C11A C12A C13A 0.6(13)
C11A C12A C13A C14A -2.2(14)
C12A C13A C14A C9A 3.4(14)
C14A C9A C10A C11A 1.5(12)
C15A C4A C5A C6A 106.5(8)
C15A C4A C5A C7A -66.4(11)
C15A C16A C17A C18A -2.8(17)
C16A C15A C20A C19A -0.8(13)
C16A C17A C18A C19A 2(2)
C17A C18A C19A C20A 0(2)
C18A C19A C20A C15A -0.6(17)
C20A C15A C16A C17A 2.4(13)
C21A C3A C4A C5A -168.7(7)
C21A C3A C4A C15A 70.9(9)
C22A O3A C21A O2A 10.7(16)
C22A O3A C21A C3A -174.3(10)
Br1C C12C C13C C14C -178.5(8)
O1C C2C C3C C4C 0.3(14)
O1C C2C C3C C21C 179.7(8)
N1C N2C C6C O1C 175.7(7)
N1C N2C C6C C5C -1.0(9)
N1C N2C C9C C10C -166.5(8)
N1C N2C C9C C14C 13.8(12)
N2C N1C C7C C5C -0.1(10)
N2C N1C C7C C8C -178.8(9)
N2C C9C C10C C11C -179.2(8)
N2C C9C C14C C13C -179.1(9)
C1C C2C C3C C4C -178.5(9)
C1C C2C C3C C21C 0.9(15)
C2C O1C C6C N2C -171.4(7)
C2C O1C C6C C5C 4.6(12)
C2C C3C C4C C5C 8.5(12)
C2C C3C C4C C15C -114.8(9)
C2C C3C C21C O2C 20.2(18)
C2C C3C C21C O3C -165.2(8)
C3C C4C C5C C6C -10.8(11)
C3C C4C C5C C7C 170.2(9)
C3C C4C C15C C16C -152.5(8)
C3C C4C C15C C20C 29.4(10)
C4C C3C C21C O2C -160.3(12)
C4C C3C C21C O3C 14.3(12)
C4C C5C C6C O1C 5.2(14)
C4C C5C C6C N2C -178.4(7)
C4C C5C C7C N1C 178.7(9)
C4C C5C C7C C8C -2.7(16)
C4C C15C C16C C17C -178.7(8)
C4C C15C C20C C19C 179.0(8)
C5C C4C C15C C16C 86.9(9)
C5C C4C C15C C20C -91.2(9)
C6C O1C C2C C1C 171.7(8)
C6C O1C C2C C3C -7.3(12)
C6C N2C C9C C10C 15.8(14)
C6C N2C C9C C14C -163.9(9)
C6C C5C C7C N1C -0.5(10)
C6C C5C C7C C8C 178.1(9)
C7C N1C N2C C6C 0.7(9)
C7C N1C N2C C9C -177.5(7)
C7C C5C C6C O1C -175.5(8)
C7C C5C C6C N2C 0.9(9)
C9C N2C C6C O1C -6.4(14)
C9C N2C C6C C5C 176.9(8)
C9C C10C C11C C12C -1.2(16)
C10C C9C C14C C13C 1.2(16)
C10C C11C C12C Br1C -179.9(8)
C10C C11C C12C C13C 0.4(16)
C11C C12C C13C C14C 1.2(16)
C12C C13C C14C C9C -2.0(17)
C14C C9C C10C C11C 0.5(15)
C15C C4C C5C C6C 112.8(8)
C15C C4C C5C C7C -66.2(12)
C15C C16C C17C C18C -0.1(14)
C16C C15C C20C C19C 0.8(12)
C16C C17C C18C C19C 0.3(16)
C17C C18C C19C C20C 0.0(16)
C18C C19C C20C C15C -0.6(14)
C20C C15C C16C C17C -0.5(12)
C21C C3C C4C C5C -171.0(8)
C21C C3C C4C C15C 65.7(10)
C22C O3C C21C O2C -0.3(16)
C22C O3C C21C C3C -175.4(9)
